data_4519406
loop_
_publ_author_name
'Abe, Ryota'
'Tsuchido, Yoshitaka'
'Ide, Tomohito'
'Koizumi, Take-Aki'
'Osakada, Kohtaro'

_publ_section_title
;
 Digold(I) Thianthrenyl Complexes. Effect of Diphosphine Ligands on
 Molecular Structures in the Solid State and in Solution.
;
_journal_issue 11
_journal_name_full 'ACS omega'
_journal_page_first 9594
_journal_page_last 9601
_journal_paper_doi 10.1021/acsomega.1c06938
_journal_volume 7
_journal_year 2022
_chemical_formula_moiety 'C50 H38 Au2 P2 S4'
_chemical_formula_sum 'C50 H38 Au2 P2 S4'
_chemical_formula_weight 1222.91
_space_group_crystal_system monoclinic
_space_group_IT_number 14
_space_group_name_Hall '-P 2yn'
_space_group_name_H-M_alt 'P 1 21/n 1'
_atom_sites_solution_hydrogens geom
_atom_sites_solution_primary dual
_audit_creation_date 2021-10-20
_audit_creation_method
;
Olex2 1.5
(compiled 2021.10.07 svn.r9718050b for OlexSys, GUI svn.r6410)
;
_cell_angle_alpha 90
_cell_angle_beta 101.3680(10)
_cell_angle_gamma 90
_cell_formula_units_Z 4
_cell_length_a 12.37680(10)
_cell_length_b 16.5846(2)
_cell_length_c 21.3999(2)
_cell_measurement_reflns_used 14468
_cell_measurement_temperature 293(2)
_cell_measurement_theta_max 70.8280
_cell_measurement_theta_min 3.3810
_cell_volume 4306.46(8)
_computing_cell_refinement 'CrysAlisPro 1.171.40.45a (Rigaku OD, 2019)'
_computing_data_collection 'CrysAlisPro 1.171.40.45a (Rigaku OD, 2019)'
_computing_data_reduction 'CrysAlisPro 1.171.40.45a (Rigaku OD, 2019)'
_computing_molecular_graphics 'Olex2 1.5 (Dolomanov et al., 2009)'
_computing_publication_material 'Olex2 1.5 (Dolomanov et al., 2009)'
_computing_structure_refinement 'SHELXL 2018/3 (Sheldrick, 2015)'
_computing_structure_solution 'SHELXT  (Sheldrick, 2015)'
_diffrn_ambient_temperature 293(2)
_diffrn_detector 'CCD plate'
_diffrn_detector_area_resol_mean 10.0000
_diffrn_detector_type HyPix
_diffrn_measured_fraction_theta_full 0.999
_diffrn_measured_fraction_theta_max 0.982
_diffrn_measurement_details
;
List of Runs (angles in degrees, time in seconds):

  # Type    Start    End  Width  t~exp~   \w     \q     \k     \f   Frames
--------------------------------------------------------------------------
  1  \w    -36.00  35.00   0.50    0.11    --   55.45 -30.00 -30.00  142
  2  \w      1.00  27.00   0.50    0.05    --    0.00-102.00 -41.00   52
  3  \w     35.00 102.00   0.50    0.11    --   55.45-102.00 -41.00  134
  4  \w     67.00 104.00   0.50    0.11    --  110.90-102.00 -41.00   74
  5  \w     71.00 105.00   0.50    0.11    --  110.90-111.00  60.00   68
  6  \w     49.00 108.00   0.50    0.11    --  110.90 -77.00   0.00  118
  7  \w     41.00  76.00   0.50    0.11    --  110.90 -63.00  30.00   70
  8  \w     28.00  63.00   0.50    0.11    --  110.90 -63.00   0.00   70
  9  \w     24.00  75.00   0.50    0.11    --  110.90 -63.00 -60.00  102
 10  \w     24.00  67.00   0.50    0.11    --  110.90 -63.00 -30.00   86
 11  \w     23.00  59.00   0.50    0.11    --  110.90-111.00  60.00   72
 12  \w     31.00  57.00   0.50    0.11    --  110.90 -50.00  90.00   52
 13  \w     26.00  51.00   0.50    0.11    --  110.90 -50.00 150.00   50
 14  \w     32.00  58.00   0.50    0.11    --  110.90 -50.00 120.00   52
 15  \w     28.00  54.00   0.50    0.11    --  110.90 -50.00  60.00   52
 16  \w     63.00 112.00   0.50    0.11    --  110.90  50.00  90.00   98
 17  \w    134.00 163.00   0.50    0.11    --  110.90  50.00  90.00   58
 18  \w    126.00 173.00   0.50    0.11    --  110.90 102.00  61.00   94
 19  \w    102.00 128.00   0.50    0.11    --   55.45 102.00  61.00   52
 20  \w     86.00 130.00   0.50    0.11    --   55.45 125.00 120.00   88
 21  \w     91.00 120.00   0.50    0.11    --  110.90 102.00  61.00   58
 22  \w     95.00 166.00   0.50    0.11    --  110.90 111.00  30.00  142
 23  \w     91.00 156.00   0.50    0.11    --  110.90 111.00 -60.00  130
 24  \w    109.00 138.00   0.50    0.11    --   55.45 125.00-150.00   58
 25  \w    110.00 136.00   0.50    0.11    --   55.45 125.00-180.00   52
 26  \w     97.00 143.00   0.50    0.11    --  110.90 111.00 -90.00   92
 27  \w     85.00 111.00   0.50    0.11    --   55.45 125.00 -60.00   52
 28  \w     83.00 134.00   0.50    0.11    --   55.45 125.00  90.00  102
 29  \w     26.00  54.00   0.50    0.11    --  110.90 -50.00-180.00   56
 30  \w     24.00  74.00   0.50    0.11    --  110.90 -63.00-180.00  100
 31  \w    -34.00  37.00   0.50    0.11    --   55.45 -30.00  30.00  142
 32  \w    -37.00  34.00   0.50    0.11    --   55.45 -30.00  90.00  142
 33  \w    -35.00  15.00   0.50    0.11    --   55.45 -15.00 120.00  100
 34  \w    -38.00  11.00   0.50    0.11    --  -28.75 102.00  61.00   98
 35  \w    -17.00  14.00   0.50    0.05    --    0.00 102.00  61.00   62
 36  \w    -50.00 -23.00   0.50    0.05    --    0.00 102.00  61.00   54
 37  \w   -121.00 -80.00   0.50    0.11    --  -28.75 -91.00   0.00   82
 38  \w   -125.00 -83.00   0.50    0.11    --  -28.75 -91.00  60.00   84
 39  \w   -117.00 -91.00   0.50    0.11    --  -28.75 -91.00-180.00   52
;
_diffrn_measurement_device 'four-circle diffractometer'
_diffrn_measurement_device_type 'XtaLAB Synergy R, DW system, HyPix'
_diffrn_measurement_method '\w scans'
_diffrn_orient_matrix_type 'CrysAlisPro convention (1999,Acta A55,543-557)'
_diffrn_orient_matrix_UB_11 0.0408932000
_diffrn_orient_matrix_UB_12 0.0877527000
_diffrn_orient_matrix_UB_13 0.0097609000
_diffrn_orient_matrix_UB_21 -0.0826405000
_diffrn_orient_matrix_UB_22 0.0154381000
_diffrn_orient_matrix_UB_23 0.0439737000
_diffrn_orient_matrix_UB_31 0.0872578000
_diffrn_orient_matrix_UB_32 -0.0263165000
_diffrn_orient_matrix_UB_33 0.0579589000
_diffrn_radiation_monochromator mirror
_diffrn_radiation_probe x-ray
_diffrn_radiation_type 'Cu K\a'
_diffrn_radiation_wavelength 1.54184
_diffrn_reflns_av_R_equivalents 0.0280
_diffrn_reflns_av_unetI/netI 0.0300
_diffrn_reflns_Laue_measured_fraction_full 0.999
_diffrn_reflns_Laue_measured_fraction_max 0.982
_diffrn_reflns_limit_h_max 15
_diffrn_reflns_limit_h_min -14
_diffrn_reflns_limit_k_max 19
_diffrn_reflns_limit_k_min -20
_diffrn_reflns_limit_l_max 25
_diffrn_reflns_limit_l_min -25
_diffrn_reflns_number 23685
_diffrn_reflns_point_group_measured_fraction_full 0.999
_diffrn_reflns_point_group_measured_fraction_max 0.982
_diffrn_reflns_theta_full 67.684
_diffrn_reflns_theta_max 70.939
_diffrn_reflns_theta_min 3.397
_diffrn_source 'Rotating-anode X-ray tube'
_diffrn_source_type 'Rigaku (Cu) X-ray Source'
_exptl_absorpt_coefficient_mu 15.415
_exptl_absorpt_correction_T_max 1.00000
_exptl_absorpt_correction_T_min 0.29314
_exptl_absorpt_correction_type multi-scan
_exptl_absorpt_process_details
;
CrysAlisPro 1.171.40.45a (Rigaku Oxford Diffraction, 2019)
Empirical absorption correction using spherical harmonics,
 implemented in SCALE3 ABSPACK scaling algorithm.
;
_exptl_crystal_colour colourless
_exptl_crystal_colour_primary colourless
_exptl_crystal_density_diffrn 1.886
_exptl_crystal_description block
_exptl_crystal_F_000 2360
_exptl_crystal_size_max 0.18
_exptl_crystal_size_mid 0.1
_exptl_crystal_size_min 0.1
_refine_diff_density_max 0.611
_refine_diff_density_min -1.711
_refine_diff_density_rms 0.127
_refine_ls_extinction_method none
_refine_ls_goodness_of_fit_ref 1.038
_refine_ls_hydrogen_treatment constr
_refine_ls_matrix_type full
_refine_ls_number_parameters 523
_refine_ls_number_reflns 8175
_refine_ls_number_restraints 0
_refine_ls_restrained_S_all 1.038
_refine_ls_R_factor_all 0.0289
_refine_ls_R_factor_gt 0.0255
_refine_ls_shift/su_max 0.002
_refine_ls_shift/su_mean 0.000
_refine_ls_structure_factor_coef Fsqd
_refine_ls_weighting_details 'w=1/[\s^2^(Fo^2^)+(0.0315P)^2^+4.8797P] where P=(Fo^2^+2Fc^2^)/3'
_refine_ls_weighting_scheme calc
_refine_ls_wR_factor_gt 0.0619
_refine_ls_wR_factor_ref 0.0633
_reflns_Friedel_coverage 0.000
_reflns_number_gt 7467
_reflns_number_total 8175
_reflns_threshold_expression 'I > 2\s(I)'
_cod_data_source_file ao1c06938_si_003.cif
_cod_data_source_block abe3
_cod_database_code 4519406
_shelx_shelxl_version_number 2018/3
_chemical_oxdiff_formula C30H30S4P2Au2
_chemical_oxdiff_usercomment free
_shelx_space_group_comment
;
The symmetry employed for this shelxl refinement is uniquely defined
by the following loop, which should always be used as a source of
symmetry information in preference to the above space-group names.
They are only intended as comments.
;
_shelx_estimated_absorpt_t_max 0.308
_shelx_estimated_absorpt_t_min 0.168
_olex2_refinement_description
;
1. Fixed Uiso
 At 1.2 times of:
  All C(H) groups, All C(H,H) groups
2.a Secondary CH2 refined with riding coordinates:
 C25(H25A,H25B), C26(H26A,H26B)
2.b Aromatic/amide H refined with riding coordinates:
 C50(H50), C2(H2), C40(H40), C36(H36), C47(H47), C34(H34), C4(H4), C14(H14),
 C28(H28), C37(H37), C42(H42), C5(H5), C30(H30), C20(H20), C9(H9), C35(H35),
 C10(H10), C11(H11), C3(H3), C32(H32), C49(H49), C38(H38), C48(H48), C24(H24),
 C31(H31), C23(H23), C22(H22), C18(H18), C41(H41), C17(H17), C21(H21), C29(H29),
  C16(H16), C15(H15)
;
_olex2_submission_special_instructions 'No special instructions were received'
_oxdiff_exptl_absorpt_empirical_details
;
Empirical correction (ABSPACK) includes:
- Absorption correction using spherical harmonics
- Frame scaling
;
_oxdiff_exptl_absorpt_empirical_full_max 2.661
_oxdiff_exptl_absorpt_empirical_full_min 0.670

loop_
_space_group_symop_operation_xyz
'x, y, z'
'-x+1/2, y+1/2, -z+1/2'
'-x, -y, -z'
'x-1/2, -y-1/2, z-1/2'

loop_
_atom_site_label
_atom_site_type_symbol
_atom_site_fract_x
_atom_site_fract_y
_atom_site_fract_z
_atom_site_U_iso_or_equiv
_atom_site_adp_type
_atom_site_occupancy
_atom_site_site_symmetry_order
_atom_site_calc_flag
_atom_site_refinement_flags_posn
_atom_site_refinement_flags_adp
_atom_site_refinement_flags_occupancy
_atom_site_disorder_assembly
_atom_site_disorder_group
Au2 Au 0.59941(2) 0.38022(2) 0.12493(2) 0.01212(5) Uani 1 1 d . . . . .
Au1 Au 0.39925(2) 0.55621(2) 0.37067(2) 0.01104(5) Uani 1 1 d . . . . .
S1 S -0.02311(7) 0.71329(6) 0.28884(4) 0.01716(18) Uani 1 1 d . . . . .
S2 S 0.18966(7) 0.62247(5) 0.25817(4) 0.01484(17) Uani 1 1 d . . . . .
P1 P 0.55058(7) 0.48987(5) 0.35155(4) 0.01133(17) Uani 1 1 d . . . . .
S4 S 0.80973(7) 0.30549(6) 0.23688(4) 0.01567(17) Uani 1 1 d . . . . .
P2 P 0.46082(7) 0.46345(6) 0.14131(4) 0.01199(17) Uani 1 1 d . . . . .
S3 S 1.02110(7) 0.21894(6) 0.20271(4) 0.01740(18) Uani 1 1 d . . . . .
C8 C 0.0871(3) 0.6844(2) 0.35106(16) 0.0137(7) Uani 1 1 d . . . . .
C39 C 0.7300(3) 0.3141(2) 0.10748(16) 0.0129(7) Uani 1 1 d . . . . .
C12 C 0.2672(3) 0.6211(2) 0.38756(16) 0.0128(7) Uani 1 1 d . . . . .
C50 C 0.9568(3) 0.4087(2) 0.30870(16) 0.0187(8) Uani 1 1 d . . . . .
H50 H 0.895603 0.432676 0.320166 0.022 Uiso 1 1 calc R U . . .
C2 C 0.0420(3) 0.5212(2) 0.18430(16) 0.0161(7) Uani 1 1 d . . . . .
H2 H 0.103230 0.495718 0.174157 0.019 Uiso 1 1 calc R U . . .
C19 C 0.5569(3) 0.3828(2) 0.36821(15) 0.0138(7) Uani 1 1 d . . . . .
C44 C 0.8179(3) 0.2882(2) 0.15581(16) 0.0129(7) Uani 1 1 d . . . . .
C25 C 0.5622(3) 0.4971(2) 0.26787(15) 0.0154(7) Uani 1 1 d . . . . .
H25A H 0.578407 0.552285 0.257778 0.018 Uiso 1 1 calc R U . . .
H25B H 0.621742 0.463004 0.260038 0.018 Uiso 1 1 calc R U . . .
C27 C 0.3201(3) 0.4380(2) 0.10287(16) 0.0132(7) Uani 1 1 d . . . . .
C26 C 0.4529(3) 0.4702(2) 0.22565(16) 0.0161(7) Uani 1 1 d . . . . .
H26A H 0.395576 0.508277 0.230433 0.019 Uiso 1 1 calc R U . . .
H26B H 0.432519 0.417969 0.240064 0.019 Uiso 1 1 calc R U . . .
C13 C 0.6782(3) 0.5276(2) 0.39831(16) 0.0146(7) Uani 1 1 d . . . . .
C7 C 0.1794(3) 0.6435(2) 0.33845(15) 0.0121(7) Uani 1 1 d . . . . .
C1 C 0.0554(3) 0.5877(2) 0.22562(15) 0.0143(7) Uani 1 1 d . . . . .
C40 C 0.7378(3) 0.2948(2) 0.04519(17) 0.0197(8) Uani 1 1 d . . . . .
H40 H 0.681021 0.310179 0.012091 0.024 Uiso 1 1 calc R U . . .
C36 C 0.5150(3) 0.7183(2) 0.06960(17) 0.0199(8) Uani 1 1 d . . . . .
H36 H 0.526698 0.769697 0.054782 0.024 Uiso 1 1 calc R U . . .
C47 C 1.1410(3) 0.3392(2) 0.27300(16) 0.0197(8) Uani 1 1 d . . . . .
H47 H 1.202174 0.316862 0.260273 0.024 Uiso 1 1 calc R U . . .
C43 C 0.9095(3) 0.2489(2) 0.14165(16) 0.0145(7) Uani 1 1 d . . . . .
C34 C 0.4278(3) 0.6316(2) 0.13509(16) 0.0170(7) Uani 1 1 d . . . . .
H34 H 0.381043 0.624763 0.163761 0.020 Uiso 1 1 calc R U . . .
C4 C -0.1552(3) 0.5300(2) 0.17438(17) 0.0217(8) Uani 1 1 d . . . . .
H4 H -0.225278 0.510519 0.157217 0.026 Uiso 1 1 calc R U . . .
C14 C 0.7679(3) 0.5509(3) 0.37221(19) 0.0236(9) Uani 1 1 d . . . . .
H14 H 0.762649 0.550271 0.328256 0.028 Uiso 1 1 calc R U . . .
C28 C 0.2620(3) 0.4827(2) 0.05218(16) 0.0194(8) Uani 1 1 d . . . . .
H28 H 0.293983 0.527762 0.037351 0.023 Uiso 1 1 calc R U . . .
C37 C 0.5682(3) 0.6526(2) 0.04926(17) 0.0210(8) Uani 1 1 d . . . . .
H37 H 0.614784 0.659704 0.020494 0.025 Uiso 1 1 calc R U . . .
C42 C 0.9148(3) 0.2316(2) 0.07832(17) 0.0177(7) Uani 1 1 d . . . . .
H42 H 0.976177 0.205940 0.068526 0.021 Uiso 1 1 calc R U . . .
C5 C -0.1428(3) 0.5956(2) 0.21595(16) 0.0169(7) Uani 1 1 d . . . . .
H5 H -0.204275 0.619754 0.226898 0.020 Uiso 1 1 calc R U . . .
C30 C 0.1064(3) 0.3928(3) 0.04586(18) 0.0222(8) Uani 1 1 d . . . . .
H30 H 0.034783 0.378129 0.027194 0.027 Uiso 1 1 calc R U . . .
C46 C 1.0358(3) 0.3071(2) 0.25082(15) 0.0138(7) Uani 1 1 d . . . . .
C20 C 0.4640(3) 0.3412(2) 0.37904(19) 0.0248(9) Uani 1 1 d . . . . .
H20 H 0.398377 0.368818 0.378447 0.030 Uiso 1 1 calc R U . . .
C9 C 0.0819(3) 0.7044(2) 0.41384(17) 0.0166(7) Uani 1 1 d . . . . .
H9 H 0.019508 0.729370 0.422953 0.020 Uiso 1 1 calc R U . . .
C35 C 0.4444(3) 0.7079(2) 0.11191(17) 0.0194(8) Uani 1 1 d . . . . .
H35 H 0.408092 0.752150 0.124787 0.023 Uiso 1 1 calc R U . . .
C33 C 0.4818(3) 0.5652(2) 0.11512(15) 0.0124(7) Uani 1 1 d . . . . .
C6 C -0.0368(3) 0.6248(2) 0.24112(15) 0.0147(7) Uani 1 1 d . . . . .
C10 C 0.1699(3) 0.6866(2) 0.46209(17) 0.0187(8) Uani 1 1 d . . . . .
H10 H 0.168322 0.702231 0.503650 0.022 Uiso 1 1 calc R U . . .
C11 C 0.2608(3) 0.6458(2) 0.44932(16) 0.0152(7) Uani 1 1 d . . . . .
H11 H 0.319275 0.634520 0.482696 0.018 Uiso 1 1 calc R U . . .
C3 C -0.0635(3) 0.4938(2) 0.15866(16) 0.0199(8) Uani 1 1 d . . . . .
H3 H -0.072511 0.450424 0.130526 0.024 Uiso 1 1 calc R U . . .
C45 C 0.9434(3) 0.3424(2) 0.26758(15) 0.0151(7) Uani 1 1 d . . . . .
C32 C 0.2714(3) 0.3699(2) 0.12434(18) 0.0186(8) Uani 1 1 d . . . . .
H32 H 0.310499 0.339341 0.157705 0.022 Uiso 1 1 calc R U . . .
C49 C 1.0616(3) 0.4385(2) 0.33237(17) 0.0227(9) Uani 1 1 d . . . . .
H49 H 1.070716 0.481661 0.360682 0.027 Uiso 1 1 calc R U . . .
C38 C 0.5516(3) 0.5765(2) 0.07200(16) 0.0147(7) Uani 1 1 d . . . . .
H38 H 0.587292 0.532382 0.058427 0.018 Uiso 1 1 calc R U . . .
C48 C 1.1530(3) 0.4044(2) 0.31408(17) 0.0219(8) Uani 1 1 d . . . . .
H48 H 1.222753 0.425596 0.329537 0.026 Uiso 1 1 calc R U . . .
C24 C 0.6542(3) 0.3399(2) 0.36958(17) 0.0192(8) Uani 1 1 d . . . . .
H24 H 0.716417 0.366781 0.362191 0.023 Uiso 1 1 calc R U . . .
C31 C 0.1652(3) 0.3481(2) 0.09593(18) 0.0206(8) Uani 1 1 d . . . . .
H31 H 0.132959 0.303021 0.110564 0.025 Uiso 1 1 calc R U . . .
C23 C 0.6593(3) 0.2582(2) 0.38173(17) 0.0239(9) Uani 1 1 d . . . . .
H23 H 0.724630 0.230293 0.382357 0.029 Uiso 1 1 calc R U . . .
C22 C 0.5670(4) 0.2177(2) 0.39303(17) 0.0255(9) Uani 1 1 d . . . . .
H22 H 0.570868 0.162882 0.402201 0.031 Uiso 1 1 calc R U . . .
C18 C 0.6867(3) 0.5311(2) 0.46414(17) 0.0225(8) Uani 1 1 d . . . . .
H18 H 0.626341 0.517737 0.481981 0.027 Uiso 1 1 calc R U . . .
C41 C 0.8274(3) 0.2533(2) 0.03059(17) 0.0209(8) Uani 1 1 d . . . . .
H41 H 0.828406 0.240033 -0.011526 0.025 Uiso 1 1 calc R U . . .
C17 C 0.7846(4) 0.5545(3) 0.50306(19) 0.0281(10) Uani 1 1 d . . . . .
H17 H 0.789927 0.556450 0.546993 0.034 Uiso 1 1 calc R U . . .
C21 C 0.4696(4) 0.2589(3) 0.3907(2) 0.0325(10) Uani 1 1 d . . . . .
H21 H 0.407139 0.231350 0.396892 0.039 Uiso 1 1 calc R U . . .
C29 C 0.1550(3) 0.4595(3) 0.02374(18) 0.0239(9) Uani 1 1 d . . . . .
H29 H 0.116148 0.488990 -0.010335 0.029 Uiso 1 1 calc R U . . .
C16 C 0.8746(3) 0.5751(3) 0.4771(2) 0.0290(10) Uani 1 1 d . . . . .
H16 H 0.941017 0.588974 0.503442 0.035 Uiso 1 1 calc R U . . .
C15 C 0.8651(3) 0.5750(3) 0.4119(2) 0.0325(10) Uani 1 1 d . . . . .
H15 H 0.924550 0.591192 0.394283 0.039 Uiso 1 1 calc R U . . .

loop_
_atom_site_aniso_label
_atom_site_aniso_U_11
_atom_site_aniso_U_22
_atom_site_aniso_U_33
_atom_site_aniso_U_23
_atom_site_aniso_U_13
_atom_site_aniso_U_12
Au2 0.00821(8) 0.01569(8) 0.01174(8) -0.00007(5) 0.00018(5) -0.00073(5)
Au1 0.00844(8) 0.01408(8) 0.01004(7) 0.00014(5) 0.00043(5) 0.00166(5)
S1 0.0145(4) 0.0192(4) 0.0155(4) -0.0023(3) -0.0024(3) 0.0066(3)
S2 0.0114(4) 0.0222(5) 0.0109(4) -0.0007(3) 0.0022(3) 0.0000(3)
P1 0.0089(4) 0.0156(4) 0.0088(4) 0.0004(3) -0.0001(3) 0.0020(3)
S4 0.0122(4) 0.0242(5) 0.0107(4) -0.0016(3) 0.0026(3) -0.0013(3)
P2 0.0100(4) 0.0165(4) 0.0087(4) 0.0009(3) 0.0002(3) 0.0000(3)
S3 0.0155(4) 0.0180(4) 0.0173(4) 0.0003(3) -0.0001(3) 0.0053(3)
C8 0.0114(16) 0.0139(17) 0.0146(16) 0.0000(14) -0.0005(13) 0.0004(14)
C39 0.0072(15) 0.0136(17) 0.0169(16) 0.0007(14) 0.0001(13) -0.0004(13)
C12 0.0098(16) 0.0134(17) 0.0147(16) 0.0024(13) 0.0015(13) 0.0015(13)
C50 0.0215(19) 0.022(2) 0.0118(16) -0.0002(15) 0.0027(14) 0.0031(16)
C2 0.0200(18) 0.0170(18) 0.0108(15) 0.0008(14) 0.0020(13) 0.0035(15)
C19 0.0177(18) 0.0169(18) 0.0058(14) 0.0006(13) -0.0002(13) 0.0010(14)
C44 0.0104(16) 0.0163(17) 0.0123(15) -0.0022(14) 0.0027(13) -0.0018(13)
C25 0.0118(16) 0.0214(19) 0.0119(15) 0.0028(14) -0.0003(13) 0.0003(14)
C27 0.0098(16) 0.0199(18) 0.0105(15) -0.0028(14) 0.0033(12) -0.0006(14)
C26 0.0121(16) 0.0232(19) 0.0121(16) 0.0045(14) 0.0002(13) -0.0002(15)
C13 0.0131(17) 0.0133(17) 0.0153(16) 0.0008(14) -0.0027(13) 0.0027(14)
C7 0.0122(16) 0.0137(17) 0.0100(15) 0.0011(13) 0.0012(13) 0.0014(14)
C1 0.0126(16) 0.0182(18) 0.0106(15) 0.0043(14) -0.0016(13) -0.0012(14)
C40 0.0160(18) 0.027(2) 0.0141(17) -0.0013(15) -0.0016(14) -0.0023(16)
C36 0.0216(19) 0.0166(19) 0.0195(18) 0.0039(15) -0.0010(15) -0.0062(15)
C47 0.0169(18) 0.027(2) 0.0152(17) 0.0071(15) 0.0016(14) -0.0004(16)
C43 0.0134(16) 0.0133(17) 0.0162(16) -0.0008(14) 0.0015(13) -0.0011(14)
C34 0.0168(17) 0.0216(19) 0.0118(16) -0.0018(14) 0.0007(13) -0.0003(15)
C4 0.0213(19) 0.027(2) 0.0139(16) 0.0049(16) -0.0035(14) -0.0093(17)
C14 0.021(2) 0.031(2) 0.0184(18) -0.0023(16) 0.0033(16) -0.0058(17)
C28 0.0158(18) 0.026(2) 0.0156(17) 0.0034(15) 0.0011(14) -0.0042(16)
C37 0.0169(18) 0.028(2) 0.0178(17) 0.0045(16) 0.0030(14) -0.0015(16)
C42 0.0167(17) 0.0189(19) 0.0177(17) -0.0046(15) 0.0040(14) 0.0008(15)
C5 0.0127(17) 0.0235(19) 0.0130(16) 0.0044(15) -0.0012(13) -0.0011(15)
C30 0.0140(18) 0.032(2) 0.0191(18) -0.0085(16) -0.0002(14) -0.0043(16)
C46 0.0145(17) 0.0163(18) 0.0093(15) 0.0031(14) -0.0010(13) 0.0017(14)
C20 0.023(2) 0.023(2) 0.033(2) -0.0029(17) 0.0159(17) 0.0009(17)
C9 0.0145(17) 0.0184(18) 0.0170(17) -0.0028(14) 0.0035(14) 0.0042(15)
C35 0.0215(19) 0.0191(19) 0.0162(17) -0.0031(15) 0.0000(14) 0.0027(15)
C33 0.0106(16) 0.0161(17) 0.0093(15) 0.0005(13) -0.0010(12) -0.0009(14)
C6 0.0179(18) 0.0149(17) 0.0093(15) 0.0015(13) -0.0022(13) 0.0029(14)
C10 0.0209(19) 0.0204(19) 0.0132(16) -0.0035(15) -0.0006(14) 0.0023(16)
C11 0.0143(16) 0.0183(18) 0.0113(15) -0.0035(14) -0.0018(13) -0.0005(15)
C3 0.029(2) 0.0167(18) 0.0121(16) 0.0018(14) -0.0014(15) -0.0020(16)
C45 0.0147(17) 0.0193(18) 0.0094(15) 0.0045(14) -0.0027(13) -0.0010(14)
C32 0.0158(18) 0.0207(19) 0.0188(17) -0.0008(15) 0.0019(14) 0.0014(15)
C49 0.032(2) 0.022(2) 0.0110(16) -0.0028(15) -0.0050(15) -0.0045(17)
C38 0.0098(15) 0.0187(18) 0.0149(16) -0.0009(14) 0.0011(13) 0.0008(14)
C48 0.0201(19) 0.023(2) 0.0188(18) 0.0077(16) -0.0061(15) -0.0062(16)
C24 0.0116(16) 0.022(2) 0.0207(18) -0.0048(15) -0.0039(14) 0.0005(15)
C31 0.0159(18) 0.021(2) 0.0251(19) -0.0031(16) 0.0052(15) -0.0053(15)
C23 0.024(2) 0.023(2) 0.0192(18) -0.0054(16) -0.0086(15) 0.0097(17)
C22 0.049(3) 0.0160(19) 0.0110(16) 0.0022(15) 0.0052(17) 0.0041(18)
C18 0.0201(19) 0.028(2) 0.0168(17) 0.0002(16) -0.0025(15) -0.0011(17)
C41 0.0225(19) 0.027(2) 0.0131(16) -0.0045(15) 0.0025(14) -0.0049(17)
C17 0.028(2) 0.035(2) 0.0164(18) 0.0003(17) -0.0071(16) 0.0011(19)
C21 0.041(3) 0.026(2) 0.038(2) 0.0029(19) 0.026(2) -0.002(2)
C29 0.0142(18) 0.036(2) 0.0175(18) 0.0016(17) -0.0066(15) 0.0000(17)
C16 0.020(2) 0.025(2) 0.035(2) -0.0050(19) -0.0124(17) -0.0050(18)
C15 0.020(2) 0.043(3) 0.035(2) -0.009(2) 0.0061(18) -0.015(2)

loop_
_atom_type_symbol
_atom_type_description
_atom_type_scat_dispersion_real
_atom_type_scat_dispersion_imag
_atom_type_scat_source
C C 0.0181 0.0091 'International Tables Vol C Tables 4.2.6.8 and 6.1.1.4'
H H 0.0000 0.0000 'International Tables Vol C Tables 4.2.6.8 and 6.1.1.4'
Au Au -4.4197 7.2980 'International Tables Vol C Tables 4.2.6.8 and 6.1.1.4'
P P 0.2955 0.4335 'International Tables Vol C Tables 4.2.6.8 and 6.1.1.4'
S S 0.3331 0.5567 'International Tables Vol C Tables 4.2.6.8 and 6.1.1.4'

loop_
_geom_angle_atom_site_label_1
_geom_angle_atom_site_label_2
_geom_angle_atom_site_label_3
_geom_angle
_geom_angle_site_symmetry_1
_geom_angle_site_symmetry_3
_geom_angle_publ_flag
C39 Au2 P2 175.02(10) . . ?
C12 Au1 P1 177.20(10) . . ?
C8 S1 C6 100.39(16) . . ?
C1 S2 C7 101.76(16) . . ?
C19 P1 Au1 116.33(12) . . ?
C19 P1 C25 104.41(17) . . ?
C25 P1 Au1 111.72(12) . . ?
C13 P1 Au1 113.18(12) . . ?
C13 P1 C19 103.37(16) . . ?
C13 P1 C25 106.91(17) . . ?
C45 S4 C44 100.93(16) . . ?
C27 P2 Au2 118.11(12) . . ?
C27 P2 C26 103.13(16) . . ?
C26 P2 Au2 112.12(12) . . ?
C33 P2 Au2 110.98(12) . . ?
C33 P2 C27 104.94(16) . . ?
C33 P2 C26 106.63(17) . . ?
C43 S3 C46 99.91(16) . . ?
C7 C8 S1 121.5(3) . . ?
C9 C8 S1 118.9(3) . . ?
C9 C8 C7 119.6(3) . . ?
C44 C39 Au2 123.4(3) . . ?
C40 C39 Au2 120.3(3) . . ?
C40 C39 C44 116.3(3) . . ?
C7 C12 Au1 122.3(3) . . ?
C11 C12 Au1 121.0(2) . . ?
C11 C12 C7 116.7(3) . . ?
C45 C50 H50 120.1 . . ?
C49 C50 H50 120.1 . . ?
C49 C50 C45 119.7(4) . . ?
C1 C2 H2 120.3 . . ?
C3 C2 H2 120.3 . . ?
C3 C2 C1 119.5(4) . . ?
C20 C19 P1 120.7(3) . . ?
C24 C19 P1 120.5(3) . . ?
C24 C19 C20 118.7(4) . . ?
C39 C44 S4 118.8(3) . . ?
C43 C44 S4 119.5(3) . . ?
C43 C44 C39 121.7(3) . . ?
P1 C25 H25A 109.9 . . ?
P1 C25 H25B 109.9 . . ?
H25A C25 H25B 108.3 . . ?
C26 C25 P1 109.1(2) . . ?
C26 C25 H25A 109.9 . . ?
C26 C25 H25B 109.9 . . ?
C28 C27 P2 122.0(3) . . ?
C28 C27 C32 119.7(3) . . ?
C32 C27 P2 118.2(3) . . ?
P2 C26 H26A 109.1 . . ?
P2 C26 H26B 109.1 . . ?
C25 C26 P2 112.7(2) . . ?
C25 C26 H26A 109.1 . . ?
C25 C26 H26B 109.1 . . ?
H26A C26 H26B 107.8 . . ?
C14 C13 P1 123.6(3) . . ?
C14 C13 C18 119.2(3) . . ?
C18 C13 P1 117.2(3) . . ?
C8 C7 S2 119.8(2) . . ?
C8 C7 C12 121.6(3) . . ?
C12 C7 S2 118.5(3) . . ?
C2 C1 S2 119.3(3) . . ?
C6 C1 S2 120.9(3) . . ?
C6 C1 C2 119.8(3) . . ?
C39 C40 H40 118.7 . . ?
C41 C40 C39 122.5(3) . . ?
C41 C40 H40 118.7 . . ?
C37 C36 H36 119.8 . . ?
C35 C36 H36 119.8 . . ?
C35 C36 C37 120.4(4) . . ?
C46 C47 H47 120.4 . . ?
C48 C47 H47 120.4 . . ?
C48 C47 C46 119.2(4) . . ?
C44 C43 S3 121.3(3) . . ?
C44 C43 C42 120.1(3) . . ?
C42 C43 S3 118.5(3) . . ?
C35 C34 H34 120.2 . . ?
C35 C34 C33 119.7(3) . . ?
C33 C34 H34 120.2 . . ?
C5 C4 H4 120.0 . . ?
C3 C4 H4 120.0 . . ?
C3 C4 C5 120.1(3) . . ?
C13 C14 H14 120.1 . . ?
C15 C14 C13 119.9(4) . . ?
C15 C14 H14 120.1 . . ?
C27 C28 H28 120.3 . . ?
C27 C28 C29 119.5(4) . . ?
C29 C28 H28 120.3 . . ?
C36 C37 H37 120.2 . . ?
C38 C37 C36 119.6(3) . . ?
C38 C37 H37 120.2 . . ?
C43 C42 H42 120.5 . . ?
C41 C42 C43 118.9(3) . . ?
C41 C42 H42 120.5 . . ?
C4 C5 H5 120.3 . . ?
C4 C5 C6 119.4(4) . . ?
C6 C5 H5 120.3 . . ?
C31 C30 H30 120.2 . . ?
C31 C30 C29 119.6(3) . . ?
C29 C30 H30 120.2 . . ?
C47 C46 S3 119.4(3) . . ?
C45 C46 S3 119.9(3) . . ?
C45 C46 C47 120.6(3) . . ?
C19 C20 H20 120.0 . . ?
C21 C20 C19 120.1(4) . . ?
C21 C20 H20 120.0 . . ?
C8 C9 H9 120.3 . . ?
C10 C9 C8 119.4(3) . . ?
C10 C9 H9 120.3 . . ?
C36 C35 C34 120.2(4) . . ?
C36 C35 H35 119.9 . . ?
C34 C35 H35 119.9 . . ?
C34 C33 P2 122.2(3) . . ?
C38 C33 P2 118.3(3) . . ?
C38 C33 C34 119.5(3) . . ?
C1 C6 S1 120.8(3) . . ?
C1 C6 C5 120.3(3) . . ?
C5 C6 S1 118.8(3) . . ?
C9 C10 H10 119.7 . . ?
C9 C10 C11 120.6(3) . . ?
C11 C10 H10 119.7 . . ?
C12 C11 H11 119.1 . . ?
C10 C11 C12 121.9(3) . . ?
C10 C11 H11 119.1 . . ?
C2 C3 H3 119.5 . . ?
C4 C3 C2 120.9(4) . . ?
C4 C3 H3 119.5 . . ?
C50 C45 S4 119.5(3) . . ?
C46 C45 S4 121.0(3) . . ?
C46 C45 C50 119.4(3) . . ?
C27 C32 H32 120.0 . . ?
C31 C32 C27 120.0(3) . . ?
C31 C32 H32 120.0 . . ?
C50 C49 H49 119.8 . . ?
C48 C49 C50 120.5(4) . . ?
C48 C49 H49 119.8 . . ?
C37 C38 C33 120.6(3) . . ?
C37 C38 H38 119.7 . . ?
C33 C38 H38 119.7 . . ?
C47 C48 C49 120.4(4) . . ?
C47 C48 H48 119.8 . . ?
C49 C48 H48 119.8 . . ?
C19 C24 H24 119.6 . . ?
C23 C24 C19 120.8(4) . . ?
C23 C24 H24 119.6 . . ?
C30 C31 H31 119.7 . . ?
C32 C31 C30 120.6(4) . . ?
C32 C31 H31 119.7 . . ?
C24 C23 H23 120.0 . . ?
C24 C23 C22 120.0(4) . . ?
C22 C23 H23 120.0 . . ?
C23 C22 H22 120.1 . . ?
C21 C22 C23 119.9(4) . . ?
C21 C22 H22 120.1 . . ?
C13 C18 H18 119.9 . . ?
C17 C18 C13 120.2(4) . . ?
C17 C18 H18 119.9 . . ?
C40 C41 H41 119.8 . . ?
C42 C41 C40 120.3(3) . . ?
C42 C41 H41 119.8 . . ?
C18 C17 H17 119.8 . . ?
C16 C17 C18 120.4(4) . . ?
C16 C17 H17 119.8 . . ?
C20 C21 H21 119.8 . . ?
C22 C21 C20 120.5(4) . . ?
C22 C21 H21 119.8 . . ?
C28 C29 H29 119.7 . . ?
C30 C29 C28 120.6(4) . . ?
C30 C29 H29 119.7 . . ?
C17 C16 H16 120.2 . . ?
C15 C16 C17 119.6(4) . . ?
C15 C16 H16 120.2 . . ?
C14 C15 H15 119.6 . . ?
C16 C15 C14 120.7(4) . . ?
C16 C15 H15 119.6 . . ?

loop_
_geom_bond_atom_site_label_1
_geom_bond_atom_site_label_2
_geom_bond_distance
_geom_bond_site_symmetry_2
_geom_bond_publ_flag
Au2 P2 2.2818(9) . ?
Au2 C39 2.047(3) . ?
Au1 P1 2.2777(9) . ?
Au1 C12 2.048(3) . ?
S1 C8 1.774(3) . ?
S1 C6 1.777(4) . ?
S2 C7 1.782(3) . ?
S2 C1 1.767(3) . ?
P1 C19 1.811(4) . ?
P1 C25 1.828(3) . ?
P1 C13 1.807(4) . ?
S4 C44 1.780(3) . ?
S4 C45 1.765(4) . ?
P2 C27 1.823(3) . ?
P2 C26 1.830(3) . ?
P2 C33 1.813(4) . ?
S3 C43 1.775(3) . ?
S3 C46 1.777(4) . ?
C8 C7 1.400(5) . ?
C8 C9 1.397(5) . ?
C39 C44 1.412(5) . ?
C39 C40 1.393(5) . ?
C12 C7 1.405(4) . ?
C12 C11 1.401(5) . ?
C50 H50 0.9300 . ?
C50 C45 1.397(5) . ?
C50 C49 1.388(5) . ?
C2 H2 0.9300 . ?
C2 C1 1.403(5) . ?
C2 C3 1.389(5) . ?
C19 C20 1.398(5) . ?
C19 C24 1.393(5) . ?
C44 C43 1.393(5) . ?
C25 H25A 0.9700 . ?
C25 H25B 0.9700 . ?
C25 C26 1.537(5) . ?
C27 C28 1.392(5) . ?
C27 C32 1.400(5) . ?
C26 H26A 0.9700 . ?
C26 H26B 0.9700 . ?
C13 C14 1.392(5) . ?
C13 C18 1.393(5) . ?
C1 C6 1.392(5) . ?
C40 H40 0.9300 . ?
C40 C41 1.392(5) . ?
C36 H36 0.9300 . ?
C36 C37 1.387(6) . ?
C36 C35 1.387(5) . ?
C47 H47 0.9300 . ?
C47 C46 1.400(5) . ?
C47 C48 1.384(6) . ?
C43 C42 1.399(5) . ?
C34 H34 0.9300 . ?
C34 C35 1.389(5) . ?
C34 C33 1.398(5) . ?
C4 H4 0.9300 . ?
C4 C5 1.395(5) . ?
C4 C3 1.384(6) . ?
C14 H14 0.9300 . ?
C14 C15 1.388(5) . ?
C28 H28 0.9300 . ?
C28 C29 1.398(5) . ?
C37 H37 0.9300 . ?
C37 C38 1.383(5) . ?
C42 H42 0.9300 . ?
C42 C41 1.381(5) . ?
C5 H5 0.9300 . ?
C5 C6 1.403(5) . ?
C30 H30 0.9300 . ?
C30 C31 1.385(5) . ?
C30 C29 1.386(6) . ?
C46 C45 1.392(5) . ?
C20 H20 0.9300 . ?
C20 C21 1.386(6) . ?
C9 H9 0.9300 . ?
C9 C10 1.377(5) . ?
C35 H35 0.9300 . ?
C33 C38 1.396(5) . ?
C10 H10 0.9300 . ?
C10 C11 1.386(5) . ?
C11 H11 0.9300 . ?
C3 H3 0.9300 . ?
C32 H32 0.9300 . ?
C32 C31 1.384(5) . ?
C49 H49 0.9300 . ?
C49 C48 1.388(6) . ?
C38 H38 0.9300 . ?
C48 H48 0.9300 . ?
C24 H24 0.9300 . ?
C24 C23 1.379(5) . ?
C31 H31 0.9300 . ?
C23 H23 0.9300 . ?
C23 C22 1.387(6) . ?
C22 H22 0.9300 . ?
C22 C21 1.378(6) . ?
C18 H18 0.9300 . ?
C18 C17 1.384(5) . ?
C41 H41 0.9300 . ?
C17 H17 0.9300 . ?
C17 C16 1.381(6) . ?
C21 H21 0.9300 . ?
C29 H29 0.9300 . ?
C16 H16 0.9300 . ?
C16 C15 1.376(6) . ?
C15 H15 0.9300 . ?

loop_
_geom_torsion_atom_site_label_1
_geom_torsion_atom_site_label_2
_geom_torsion_atom_site_label_3
_geom_torsion_atom_site_label_4
_geom_torsion
_geom_torsion_site_symmetry_1
_geom_torsion_site_symmetry_2
_geom_torsion_site_symmetry_3
_geom_torsion_site_symmetry_4
_geom_torsion_publ_flag
Au2 P2 C27 C28 -108.9(3) . . . . ?
Au2 P2 C27 C32 69.2(3) . . . . ?
Au2 P2 C26 C25 55.8(3) . . . . ?
Au2 P2 C33 C34 -162.0(2) . . . . ?
Au2 P2 C33 C38 20.1(3) . . . . ?
Au2 C39 C44 S4 5.9(4) . . . . ?
Au2 C39 C44 C43 -174.8(3) . . . . ?
Au2 C39 C40 C41 177.0(3) . . . . ?
Au1 P1 C19 C20 13.0(3) . . . . ?
Au1 P1 C19 C24 -167.9(2) . . . . ?
Au1 P1 C25 C26 -52.5(3) . . . . ?
Au1 P1 C13 C14 -127.8(3) . . . . ?
Au1 P1 C13 C18 53.9(3) . . . . ?
Au1 C12 C7 S2 -5.7(4) . . . . ?
Au1 C12 C7 C8 176.8(3) . . . . ?
Au1 C12 C11 C10 -177.1(3) . . . . ?
S1 C8 C7 S2 2.0(4) . . . . ?
S1 C8 C7 C12 179.5(3) . . . . ?
S1 C8 C9 C10 -176.0(3) . . . . ?
S2 C1 C6 S1 5.3(4) . . . . ?
S2 C1 C6 C5 -178.7(3) . . . . ?
P1 C19 C20 C21 178.9(3) . . . . ?
P1 C19 C24 C23 -179.5(3) . . . . ?
P1 C25 C26 P2 -173.04(18) . . . . ?
P1 C13 C14 C15 -176.5(3) . . . . ?
P1 C13 C18 C17 175.9(3) . . . . ?
S4 C44 C43 S3 -2.5(4) . . . . ?
S4 C44 C43 C42 177.1(3) . . . . ?
P2 C27 C28 C29 178.7(3) . . . . ?
P2 C27 C32 C31 -179.3(3) . . . . ?
P2 C33 C38 C37 178.3(3) . . . . ?
S3 C43 C42 C41 178.7(3) . . . . ?
S3 C46 C45 S4 -4.9(4) . . . . ?
S3 C46 C45 C50 176.0(3) . . . . ?
C8 S1 C6 C1 -46.9(3) . . . . ?
C8 S1 C6 C5 137.0(3) . . . . ?
C8 C9 C10 C11 -3.2(6) . . . . ?
C39 C44 C43 S3 178.3(3) . . . . ?
C39 C44 C43 C42 -2.1(6) . . . . ?
C39 C40 C41 C42 -2.0(6) . . . . ?
C50 C49 C48 C47 -1.3(6) . . . . ?
C2 C1 C6 S1 -175.6(3) . . . . ?
C2 C1 C6 C5 0.4(5) . . . . ?
C19 P1 C25 C26 74.0(3) . . . . ?
C19 P1 C13 C14 105.5(3) . . . . ?
C19 P1 C13 C18 -72.8(3) . . . . ?
C19 C20 C21 C22 1.4(6) . . . . ?
C19 C24 C23 C22 -0.2(5) . . . . ?
C44 S4 C45 C50 136.9(3) . . . . ?
C44 S4 C45 C46 -42.2(3) . . . . ?
C44 C39 C40 C41 -0.9(6) . . . . ?
C44 C43 C42 C41 -0.8(6) . . . . ?
C25 P1 C19 C20 -110.6(3) . . . . ?
C25 P1 C19 C24 68.4(3) . . . . ?
C25 P1 C13 C14 -4.3(4) . . . . ?
C25 P1 C13 C18 177.3(3) . . . . ?
C27 P2 C26 C25 -176.1(3) . . . . ?
C27 P2 C33 C34 69.3(3) . . . . ?
C27 P2 C33 C38 -108.6(3) . . . . ?
C27 C28 C29 C30 0.5(6) . . . . ?
C27 C32 C31 C30 0.5(6) . . . . ?
C26 P2 C27 C28 126.9(3) . . . . ?
C26 P2 C27 C32 -55.0(3) . . . . ?
C26 P2 C33 C34 -39.7(3) . . . . ?
C26 P2 C33 C38 142.4(3) . . . . ?
C13 P1 C19 C20 137.7(3) . . . . ?
C13 P1 C19 C24 -43.3(3) . . . . ?
C13 P1 C25 C26 -176.8(3) . . . . ?
C13 C14 C15 C16 0.9(7) . . . . ?
C13 C18 C17 C16 0.5(6) . . . . ?
C7 S2 C1 C2 -138.6(3) . . . . ?
C7 S2 C1 C6 40.5(3) . . . . ?
C7 C8 C9 C10 2.8(6) . . . . ?
C7 C12 C11 C10 3.4(5) . . . . ?
C1 S2 C7 C8 -44.3(3) . . . . ?
C1 S2 C7 C12 138.0(3) . . . . ?
C1 C2 C3 C4 -1.4(5) . . . . ?
C40 C39 C44 S4 -176.3(3) . . . . ?
C40 C39 C44 C43 2.9(5) . . . . ?
C36 C37 C38 C33 0.1(5) . . . . ?
C47 C46 C45 S4 176.9(3) . . . . ?
C47 C46 C45 C50 -2.2(5) . . . . ?
C43 S3 C46 C47 -134.0(3) . . . . ?
C43 S3 C46 C45 47.9(3) . . . . ?
C43 C42 C41 C40 2.8(6) . . . . ?
C34 C33 C38 C37 0.4(5) . . . . ?
C4 C5 C6 S1 175.0(3) . . . . ?
C4 C5 C6 C1 -1.1(5) . . . . ?
C14 C13 C18 C17 -2.5(6) . . . . ?
C28 C27 C32 C31 -1.1(6) . . . . ?
C37 C36 C35 C34 1.1(5) . . . . ?
C5 C4 C3 C2 0.7(6) . . . . ?
C46 S3 C43 C44 -43.9(3) . . . . ?
C46 S3 C43 C42 136.6(3) . . . . ?
C46 C47 C48 C49 -0.9(5) . . . . ?
C20 C19 C24 C23 -0.4(5) . . . . ?
C9 C8 C7 S2 -176.8(3) . . . . ?
C9 C8 C7 C12 0.7(6) . . . . ?
C9 C10 C11 C12 0.0(6) . . . . ?
C35 C36 C37 C38 -0.8(5) . . . . ?
C35 C34 C33 P2 -178.0(3) . . . . ?
C35 C34 C33 C38 -0.1(5) . . . . ?
C33 P2 C27 C28 15.4(3) . . . . ?
C33 P2 C27 C32 -166.5(3) . . . . ?
C33 P2 C26 C25 -65.8(3) . . . . ?
C33 C34 C35 C36 -0.6(5) . . . . ?
C6 S1 C8 C7 42.8(3) . . . . ?
C6 S1 C8 C9 -138.4(3) . . . . ?
C11 C12 C7 S2 173.8(3) . . . . ?
C11 C12 C7 C8 -3.8(5) . . . . ?
C3 C2 C1 S2 180.0(3) . . . . ?
C3 C2 C1 C6 0.8(5) . . . . ?
C3 C4 C5 C6 0.5(5) . . . . ?
C45 S4 C44 C39 -134.8(3) . . . . ?
C45 S4 C44 C43 46.0(3) . . . . ?
C45 C50 C49 C48 1.8(6) . . . . ?
C32 C27 C28 C29 0.7(6) . . . . ?
C49 C50 C45 S4 -179.2(3) . . . . ?
C49 C50 C45 C46 -0.1(5) . . . . ?
C48 C47 C46 S3 -175.5(3) . . . . ?
C48 C47 C46 C45 2.7(5) . . . . ?
C24 C19 C20 C21 -0.2(6) . . . . ?
C24 C23 C22 C21 1.5(6) . . . . ?
C31 C30 C29 C28 -1.1(6) . . . . ?
C23 C22 C21 C20 -2.1(6) . . . . ?
C18 C13 C14 C15 1.9(6) . . . . ?
C18 C17 C16 C15 2.3(7) . . . . ?
C17 C16 C15 C14 -3.0(7) . . . . ?
C29 C30 C31 C32 0.6(6) . . . . ?
